data_4106856
loop_
_publ_author_name
'David C. Leitch'
'Rachel H. Platel'
'Laurel L. Schafer'

_publ_section_title
;
 Mechanistic Elucidation of Intramolecular Aminoalkene Hydroamination
 Catalyzed by a Tethered Bis(ureate) Complex: Evidence for Proton-Assisted
 C-N Bond Formation at Zirconium
;
_journal_name_full 'Journal of the American Chemical Society'
_journal_page_first 15453
_journal_page_last 15463
_journal_paper_doi 10.1021/ja202448b
_journal_volume 133
_journal_year 2011
_chemical_formula_moiety 'C28 H55 N7 O2 Zr'
_chemical_formula_sum 'C28 H55 N7 O2 Zr'
_chemical_formula_weight 613.01
_chemical_name_systematic
;
 ?
;
_space_group_IT_number 14
_symmetry_cell_setting monoclinic
_symmetry_space_group_name_Hall '-P 2yn'
_symmetry_space_group_name_H-M 'P 1 21/n 1'
_atom_sites_solution_hydrogens geom
_atom_sites_solution_primary direct
_atom_sites_solution_secondary difmap
_audit_creation_method SHELXL-97
_cell_angle_alpha 90.00
_cell_angle_beta 99.281(7)
_cell_angle_gamma 90.00
_cell_formula_units_Z 4
_cell_length_a 13.319(3)
_cell_length_b 16.010(2)
_cell_length_c 15.468(2)
_cell_measurement_reflns_used 4755
_cell_measurement_temperature 173(2)
_cell_measurement_theta_max 24.573
_cell_measurement_theta_min 2.266
_cell_volume 3255.2(9)
_computing_structure_refinement 'SHELXL-97 (Sheldrick, 1997)'
_diffrn_ambient_temperature 173(2)
_diffrn_measured_fraction_theta_full 0.992
_diffrn_measured_fraction_theta_max 0.992
_diffrn_radiation_monochromator graphite
_diffrn_radiation_source 'fine-focus sealed tube'
_diffrn_radiation_type MoK\a
_diffrn_radiation_wavelength 0.71073
_diffrn_reflns_av_R_equivalents 0.0511
_diffrn_reflns_av_sigmaI/netI 0.0578
_diffrn_reflns_limit_h_max 11
_diffrn_reflns_limit_h_min -16
_diffrn_reflns_limit_k_max 19
_diffrn_reflns_limit_k_min -15
_diffrn_reflns_limit_l_max 18
_diffrn_reflns_limit_l_min -15
_diffrn_reflns_number 21598
_diffrn_reflns_theta_full 25.25
_diffrn_reflns_theta_max 25.25
_diffrn_reflns_theta_min 1.84
_exptl_absorpt_coefficient_mu 0.372
_exptl_absorpt_correction_T_max 0.9283
_exptl_absorpt_correction_T_min 0.7129
_exptl_absorpt_correction_type multi-scan
_exptl_crystal_colour orange
_exptl_crystal_density_diffrn 1.251
_exptl_crystal_description prism
_exptl_crystal_F_000 1312
_exptl_crystal_size_max 0.30
_exptl_crystal_size_mid 0.25
_exptl_crystal_size_min 0.20
_refine_diff_density_max 0.966
_refine_diff_density_min -0.910
_refine_diff_density_rms 0.080
_refine_ls_extinction_method none
_refine_ls_goodness_of_fit_ref 1.018
_refine_ls_hydrogen_treatment mixed
_refine_ls_matrix_type full
_refine_ls_number_parameters 357
_refine_ls_number_reflns 5852
_refine_ls_number_restraints 0
_refine_ls_restrained_S_all 1.018
_refine_ls_R_factor_all 0.0734
_refine_ls_R_factor_gt 0.0483
_refine_ls_shift/su_max 0.001
_refine_ls_shift/su_mean 0.000
_refine_ls_structure_factor_coef Fsqd
_refine_ls_weighting_details 'calc w=1/[\s^2^(Fo^2^)+(0.0296P)^2^+7.7913P] where P=(Fo^2^+2Fc^2^)/3'
_refine_ls_weighting_scheme calc
_refine_ls_wR_factor_gt 0.1008
_refine_ls_wR_factor_ref 0.1122
_reflns_number_gt 4347
_reflns_number_total 5852
_reflns_threshold_expression >2sigma(I)
_cod_data_source_file ja202448b_si_002_1.cif
_cod_data_source_block ls117_0m
_cod_original_cell_volume 3255.1(9)
_cod_database_code 4106856

loop_
_symmetry_equiv_pos_as_xyz
'x, y, z'
'-x+1/2, y+1/2, -z+1/2'
'-x, -y, -z'
'x-1/2, -y-1/2, z-1/2'

loop_
_atom_site_label
_atom_site_type_symbol
_atom_site_fract_x
_atom_site_fract_y
_atom_site_fract_z
_atom_site_U_iso_or_equiv
_atom_site_adp_type
_atom_site_occupancy
_atom_site_symmetry_multiplicity
_atom_site_calc_flag
_atom_site_refinement_flags
Zr1 Zr 0.90695(3) 0.19834(2) 0.76122(2) 0.02136(11) Uani 1 1 d .
O1 O 0.77374(19) 0.12998(16) 0.80023(17) 0.0299(6) Uani 1 1 d .
N4 N 1.1657(2) 0.32850(17) 0.78568(19) 0.0226(7) Uani 1 1 d .
O2 O 1.06419(18) 0.21861(14) 0.74018(15) 0.0239(6) Uani 1 1 d .
N7 N 1.0022(2) 0.09610(17) 0.86687(19) 0.0239(7) Uani 1 1 d .
N3 N 1.0055(2) 0.29907(18) 0.83316(18) 0.0224(6) Uani 1 1 d .
N1 N 0.8183(2) 0.24922(18) 0.8595(2) 0.0250(7) Uani 1 1 d .
C16 C 0.9309(3) 0.3357(2) 0.9658(2) 0.0264(9) Uani 1 1 d .
N6 N 0.9110(2) 0.09610(19) 0.6771(2) 0.0303(8) Uani 1 1 d .
C8 C 1.0792(3) 0.2855(2) 0.7881(2) 0.0205(8) Uani 1 1 d .
C1 C 0.7477(3) 0.1928(2) 0.8436(2) 0.0268(8) Uani 1 1 d .
C28 C 1.0970(3) 0.1066(2) 0.9078(2) 0.0271(9) Uani 1 1 d .
H28 H 1.1245 0.1601 0.9103 0.033 Uiso 1 1 calc R
C3 C 0.6109(6) 0.0688(3) 0.9243(5) 0.117(3) Uani 1 1 d .
H3A H 0.6661 0.0335 0.9142 0.176 Uiso 1 1 calc R
H3B H 0.5518 0.0353 0.9273 0.176 Uiso 1 1 calc R
H3C H 0.6297 0.0984 0.9785 0.176 Uiso 1 1 calc R
C15 C 0.8235(3) 0.3175(2) 0.9213(2) 0.0293(9) Uani 1 1 d .
H15A H 0.7821 0.3040 0.9656 0.035 Uiso 1 1 calc R
H15B H 0.7954 0.3673 0.8909 0.035 Uiso 1 1 calc R
C19 C 0.9994(3) 0.3618(2) 0.8997(2) 0.0261(9) Uani 1 1 d .
H19A H 0.9735 0.4133 0.8714 0.031 Uiso 1 1 calc R
H19B H 1.0673 0.3728 0.9308 0.031 Uiso 1 1 calc R
C2 C 0.5896(5) 0.1250(5) 0.8569(4) 0.101(3) Uani 1 1 d .
H2 H 0.5244 0.1481 0.8669 0.121 Uiso 1 1 calc R
C27 C 1.1563(3) 0.0429(2) 0.9464(2) 0.0314(9) Uani 1 1 d .
H27 H 1.2225 0.0530 0.9740 0.038 Uiso 1 1 calc R
C9 C 1.1780(3) 0.4171(2) 0.8086(3) 0.0307(9) Uani 1 1 d .
H9 H 1.1135 0.4362 0.8247 0.037 Uiso 1 1 calc R
N5 N 0.8349(2) 0.27584(19) 0.6636(2) 0.0294(8) Uani 1 1 d .
C24 C 0.9647(3) 0.0185(2) 0.8646(2) 0.0281(9) Uani 1 1 d .
H24 H 0.8985 0.0096 0.8363 0.034 Uiso 1 1 calc R
C25 C 1.0188(3) -0.0485(2) 0.9020(2) 0.0318(10) Uani 1 1 d .
H25 H 0.9899 -0.1015 0.8993 0.038 Uiso 1 1 calc R
N2 N 0.6526(3) 0.1967(3) 0.8652(2) 0.0525(11) Uani 1 1 d .
C22 C 0.8241(4) 0.0443(3) 0.6456(3) 0.0484(12) Uani 1 1 d .
H22A H 0.8220 0.0332 0.5844 0.073 Uiso 1 1 calc R
H22B H 0.7630 0.0728 0.6542 0.073 Uiso 1 1 calc R
H22C H 0.8294 -0.0074 0.6774 0.073 Uiso 1 1 calc R
C12 C 1.2490(3) 0.2889(2) 0.7498(3) 0.0338(9) Uani 1 1 d .
H12 H 1.3064 0.3279 0.7602 0.041 Uiso 1 1 calc R
C17 C 0.9758(3) 0.2607(2) 1.0182(2) 0.0282(9) Uani 1 1 d .
H17A H 0.9368 0.2491 1.0639 0.042 Uiso 1 1 calc R
H17B H 1.0449 0.2725 1.0437 0.042 Uiso 1 1 calc R
H17C H 0.9741 0.2131 0.9803 0.042 Uiso 1 1 calc R
C26 C 1.1163(3) -0.0361(2) 0.9435(3) 0.0350(10) Uani 1 1 d .
H26 H 1.1548 -0.0806 0.9694 0.042 Uiso 1 1 calc R
C18 C 0.9263(4) 0.4091(2) 1.0277(3) 0.0381(10) Uani 1 1 d .
H18A H 0.8962 0.4563 0.9951 0.057 Uiso 1 1 calc R
H18B H 0.9938 0.4231 1.0556 0.057 Uiso 1 1 calc R
H18C H 0.8858 0.3941 1.0714 0.057 Uiso 1 1 calc R
C23 C 1.0006(4) 0.0582(3) 0.6527(3) 0.0451(12) Uani 1 1 d .
H23A H 1.0088 0.0029 0.6769 0.068 Uiso 1 1 calc R
H23B H 1.0592 0.0913 0.6749 0.068 Uiso 1 1 calc R
H23C H 0.9933 0.0551 0.5900 0.068 Uiso 1 1 calc R
C13 C 1.2268(4) 0.2744(3) 0.6512(3) 0.0548(13) Uani 1 1 d .
H13A H 1.1764 0.2314 0.6383 0.082 Uiso 1 1 calc R
H13B H 1.2881 0.2575 0.6309 0.082 Uiso 1 1 calc R
H13C H 1.2020 0.3251 0.6223 0.082 Uiso 1 1 calc R
C14 C 1.2846(3) 0.2090(3) 0.7988(3) 0.0496(12) Uani 1 1 d .
H14A H 1.3006 0.2206 0.8603 0.074 Uiso 1 1 calc R
H14B H 1.3441 0.1883 0.7781 0.074 Uiso 1 1 calc R
H14C H 1.2316 0.1679 0.7887 0.074 Uiso 1 1 calc R
C10 C 1.1974(4) 0.4697(3) 0.7313(4) 0.0576(14) Uani 1 1 d .
H10A H 1.2626 0.4556 0.7165 0.086 Uiso 1 1 calc R
H10B H 1.1964 0.5278 0.7465 0.086 Uiso 1 1 calc R
H10C H 1.1454 0.4588 0.6819 0.086 Uiso 1 1 calc R
C11 C 1.2594(4) 0.4308(3) 0.8874(3) 0.0540(13) Uani 1 1 d .
H11A H 1.2430 0.3996 0.9362 0.081 Uiso 1 1 calc R
H11B H 1.2632 0.4892 0.9018 0.081 Uiso 1 1 calc R
H11C H 1.3239 0.4125 0.8741 0.081 Uiso 1 1 calc R
C7 C 0.5540(4) 0.3005(3) 0.9357(3) 0.0565(13) Uani 1 1 d .
H7A H 0.5365 0.3587 0.9336 0.085 Uiso 1 1 calc R
H7B H 0.6034 0.2897 0.9868 0.085 Uiso 1 1 calc R
H7C H 0.4941 0.2677 0.9381 0.085 Uiso 1 1 calc R
C21 C 0.8227(4) 0.2611(3) 0.5702(3) 0.0530(13) Uani 1 1 d .
H21A H 0.7518 0.2637 0.5456 0.080 Uiso 1 1 calc R
H21B H 0.8489 0.2069 0.5595 0.080 Uiso 1 1 calc R
H21C H 0.8592 0.3030 0.5435 0.080 Uiso 1 1 calc R
C6 C 0.5462(5) 0.2992(3) 0.7727(3) 0.0747(18) Uani 1 1 d .
H6A H 0.4883 0.2634 0.7568 0.112 Uiso 1 1 calc R
H6B H 0.5922 0.2922 0.7315 0.112 Uiso 1 1 calc R
H6C H 0.5239 0.3563 0.7720 0.112 Uiso 1 1 calc R
C20 C 0.7986(4) 0.3586(3) 0.6787(3) 0.0515(13) Uani 1 1 d .
H20A H 0.8368 0.3990 0.6516 0.077 Uiso 1 1 calc R
H20B H 0.8069 0.3690 0.7406 0.077 Uiso 1 1 calc R
H20C H 0.7279 0.3629 0.6539 0.077 Uiso 1 1 calc R
C5 C 0.5962(4) 0.2783(5) 0.8577(4) 0.106(3) Uani 1 1 d .
H5 H 0.6537 0.3172 0.8632 0.127 Uiso 1 1 calc R
C4 C 0.5610(4) 0.0838(4) 0.7680(4) 0.0750(18) Uani 1 1 d .
H4A H 0.6208 0.0605 0.7500 0.112 Uiso 1 1 calc R
H4B H 0.5317 0.1247 0.7260 0.112 Uiso 1 1 calc R
H4C H 0.5125 0.0402 0.7719 0.112 Uiso 1 1 calc R

loop_
_atom_site_aniso_label
_atom_site_aniso_U_11
_atom_site_aniso_U_22
_atom_site_aniso_U_33
_atom_site_aniso_U_23
_atom_site_aniso_U_13
_atom_site_aniso_U_12
Zr1 0.02038(19) 0.01669(18) 0.0267(2) 0.00138(16) 0.00301(13) 0.00045(16)
O1 0.0216(14) 0.0271(14) 0.0398(16) 0.0054(12) 0.0014(12) -0.0052(11)
N4 0.0210(17) 0.0168(15) 0.0320(17) -0.0016(13) 0.0100(13) -0.0011(12)
O2 0.0245(14) 0.0212(13) 0.0273(14) -0.0076(11) 0.0077(11) -0.0008(10)
N7 0.0300(18) 0.0174(16) 0.0247(17) 0.0002(13) 0.0055(14) 0.0015(13)
N3 0.0259(17) 0.0186(15) 0.0248(16) -0.0015(13) 0.0106(13) -0.0005(13)
N1 0.0223(17) 0.0215(16) 0.0329(18) 0.0044(13) 0.0092(14) 0.0006(13)
C16 0.034(2) 0.0165(18) 0.032(2) -0.0003(16) 0.0154(17) -0.0003(16)
N6 0.036(2) 0.0213(16) 0.0311(18) -0.0028(14) -0.0033(15) -0.0016(14)
C8 0.0217(19) 0.0199(19) 0.0197(18) 0.0016(14) 0.0030(15) 0.0012(15)
C1 0.0207(19) 0.035(2) 0.0242(19) 0.0060(18) 0.0023(15) 0.0007(18)
C28 0.030(2) 0.024(2) 0.027(2) 0.0017(16) 0.0050(17) -0.0009(17)
C3 0.173(8) 0.018(3) 0.125(6) -0.002(3) -0.083(6) 0.006(3)
C15 0.034(2) 0.027(2) 0.031(2) 0.0061(17) 0.0168(18) 0.0087(17)
C19 0.037(2) 0.0135(17) 0.031(2) -0.0006(15) 0.0154(18) -0.0036(16)
C2 0.086(5) 0.165(7) 0.057(4) -0.035(4) 0.029(3) -0.094(5)
C27 0.028(2) 0.037(2) 0.030(2) 0.0036(18) 0.0035(17) 0.0059(18)
C9 0.027(2) 0.0202(19) 0.048(3) 0.0008(18) 0.0151(19) -0.0013(16)
N5 0.0319(19) 0.0251(17) 0.0307(18) 0.0063(14) 0.0036(15) 0.0031(14)
C24 0.031(2) 0.025(2) 0.028(2) 0.0027(16) 0.0047(17) -0.0025(17)
C25 0.051(3) 0.0162(19) 0.030(2) -0.0017(16) 0.011(2) -0.0007(18)
N2 0.026(2) 0.094(3) 0.039(2) -0.020(2) 0.0081(16) -0.019(2)
C22 0.054(3) 0.044(3) 0.043(3) -0.014(2) -0.003(2) -0.014(2)
C12 0.026(2) 0.034(2) 0.045(2) -0.0069(19) 0.0155(18) -0.0022(18)
C17 0.033(2) 0.024(2) 0.029(2) 0.0021(16) 0.0083(17) 0.0002(17)
C26 0.045(3) 0.029(2) 0.033(2) 0.0057(18) 0.011(2) 0.0183(19)
C18 0.056(3) 0.025(2) 0.040(2) -0.0038(18) 0.027(2) 0.000(2)
C23 0.055(3) 0.034(2) 0.050(3) -0.015(2) 0.020(2) -0.003(2)
C13 0.051(3) 0.070(3) 0.051(3) -0.014(3) 0.031(2) -0.010(3)
C14 0.030(2) 0.035(2) 0.083(4) -0.005(2) 0.008(2) 0.013(2)
C10 0.057(3) 0.039(3) 0.088(4) 0.024(3) 0.043(3) 0.008(2)
C11 0.047(3) 0.046(3) 0.068(3) -0.026(3) 0.006(3) -0.014(2)
C7 0.058(3) 0.063(3) 0.052(3) -0.006(3) 0.017(2) -0.013(3)
C21 0.070(4) 0.050(3) 0.037(3) 0.010(2) 0.001(2) 0.012(3)
C6 0.130(6) 0.045(3) 0.053(3) 0.001(3) 0.027(3) -0.034(3)
C20 0.075(4) 0.031(2) 0.048(3) 0.016(2) 0.009(3) 0.016(2)
C5 0.045(3) 0.220(9) 0.048(3) -0.009(4) -0.003(3) 0.091(5)
C4 0.043(3) 0.113(5) 0.064(4) -0.041(4) -0.008(3) -0.012(3)

loop_
_atom_type_symbol
_atom_type_description
_atom_type_scat_dispersion_real
_atom_type_scat_dispersion_imag
_atom_type_scat_source
C C 0.0033 0.0016 'International Tables Vol C Tables 4.2.6.8 and 6.1.1.4'
H H 0.0000 0.0000 'International Tables Vol C Tables 4.2.6.8 and 6.1.1.4'
N N 0.0061 0.0033 'International Tables Vol C Tables 4.2.6.8 and 6.1.1.4'
O O 0.0106 0.0060 'International Tables Vol C Tables 4.2.6.8 and 6.1.1.4'
Zr Zr -2.9673 0.5597 'International Tables Vol C Tables 4.2.6.8 and 6.1.1.4'

loop_
_geom_angle_atom_site_label_1
_geom_angle_atom_site_label_2
_geom_angle_atom_site_label_3
_geom_angle
N5 Zr1 N6 94.03(12)
N5 Zr1 O2 98.32(11)
N6 Zr1 O2 84.42(11)
N5 Zr1 N1 92.56(12)
N6 Zr1 N1 141.23(12)
O2 Zr1 N1 132.17(10)
N5 Zr1 O1 101.23(11)
N6 Zr1 O1 83.51(12)
O2 Zr1 O1 157.66(9)
N1 Zr1 O1 57.73(10)
N5 Zr1 N3 95.51(12)
N6 Zr1 N3 142.44(12)
O2 Zr1 N3 58.28(9)
N1 Zr1 N3 74.44(11)
O1 Zr1 N3 129.58(10)
N5 Zr1 N7 173.78(11)
N6 Zr1 N7 80.45(11)
O2 Zr1 N7 78.39(9)
N1 Zr1 N7 93.54(10)
O1 Zr1 N7 81.11(10)
N3 Zr1 N7 87.26(10)
N5 Zr1 C1 93.32(12)
N6 Zr1 C1 112.07(13)
O2 Zr1 C1 159.14(10)
N1 Zr1 C1 29.32(11)
O1 Zr1 C1 29.08(10)
N3 Zr1 C1 103.54(11)
N7 Zr1 C1 91.43(11)
N5 Zr1 C8 94.96(11)
N6 Zr1 C8 113.50(12)
O2 Zr1 C8 29.09(9)
N1 Zr1 C8 103.90(11)
O1 Zr1 C8 155.70(10)
N3 Zr1 C8 29.47(10)
N7 Zr1 C8 84.71(10)
C1 Zr1 C8 132.86(11)
C1 O1 Zr1 92.9(2)
C8 N4 C12 119.6(3)
C8 N4 C9 123.4(3)
C12 N4 C9 116.7(3)
C8 O2 Zr1 95.7(2)
C28 N7 C24 116.8(3)
C28 N7 Zr1 124.7(2)
C24 N7 Zr1 116.2(2)
C8 N3 C19 128.7(3)
C8 N3 Zr1 92.6(2)
C19 N3 Zr1 138.6(2)
C1 N1 C15 127.3(3)
C1 N1 Zr1 93.7(2)
C15 N1 Zr1 139.0(2)
C15 C16 C17 110.7(3)
C15 C16 C18 107.7(3)
C17 C16 C18 109.1(3)
C15 C16 C19 111.7(3)
C17 C16 C19 110.2(3)
C18 C16 C19 107.3(3)
C23 N6 C22 108.8(3)
C23 N6 Zr1 126.6(3)
C22 N6 Zr1 123.9(3)
O2 C8 N3 112.4(3)
O2 C8 N4 117.3(3)
N3 C8 N4 130.3(3)
O2 C8 Zr1 55.18(17)
N3 C8 Zr1 57.92(18)
N4 C8 Zr1 169.5(3)
O1 C1 N1 113.2(3)
O1 C1 N2 120.2(4)
N1 C1 N2 126.6(4)
O1 C1 Zr1 58.03(18)
N1 C1 Zr1 57.0(2)
N2 C1 Zr1 165.0(3)
N7 C28 C27 123.5(4)
N1 C15 C16 112.8(3)
N3 C19 C16 113.1(3)
C3 C2 N2 114.6(5)
C3 C2 C4 113.3(7)
N2 C2 C4 119.6(5)
C28 C27 C26 118.7(4)
N4 C9 C11 111.9(3)
N4 C9 C10 111.9(3)
C11 C9 C10 111.3(4)
C20 N5 C21 109.0(3)
C20 N5 Zr1 124.1(3)
C21 N5 Zr1 126.6(3)
N7 C24 C25 123.3(4)
C26 C25 C24 118.8(4)
C1 N2 C2 120.1(5)
C1 N2 C5 119.6(5)
C2 N2 C5 114.6(5)
N4 C12 C14 111.7(3)
N4 C12 C13 114.2(4)
C14 C12 C13 111.4(4)
C25 C26 C27 118.9(4)
C6 C5 C7 121.7(5)
C6 C5 N2 115.7(5)
C7 C5 N2 113.8(5)

loop_
_geom_bond_atom_site_label_1
_geom_bond_atom_site_label_2
_geom_bond_distance
Zr1 N5 2.068(3)
Zr1 N6 2.097(3)
Zr1 O2 2.195(2)
Zr1 N1 2.224(3)
Zr1 O1 2.248(3)
Zr1 N3 2.256(3)
Zr1 N7 2.508(3)
Zr1 C1 2.647(4)
Zr1 C8 2.660(4)
O1 C1 1.288(4)
N4 C8 1.348(4)
N4 C12 1.463(5)
N4 C9 1.465(5)
O2 C8 1.300(4)
N7 C28 1.329(5)
N7 C24 1.338(5)
N3 C8 1.310(4)
N3 C19 1.449(4)
N1 C1 1.299(5)
N1 C15 1.446(5)
C16 C15 1.512(5)
C16 C17 1.516(5)
C16 C18 1.523(5)
C16 C19 1.536(5)
N6 C23 1.442(5)
N6 C22 1.443(5)
C1 N2 1.362(5)
C28 C27 1.366(5)
C3 C2 1.371(9)
C2 N2 1.415(7)
C2 C4 1.517(7)
C27 C26 1.371(6)
C9 C11 1.511(6)
C9 C10 1.518(6)
N5 C20 1.443(5)
N5 C21 1.446(5)
C24 C25 1.367(5)
C25 C26 1.366(6)
N2 C5 1.501(8)
C12 C14 1.522(6)
C12 C13 1.524(6)
C7 C5 1.455(7)
C6 C5 1.416(7)
